data_1563190
loop_
_publ_author_name
'Li, Xing'
'Bing, Yue'
'Zha, Mei-Qin'
'Wang, Dong-Jie'
'Han, Lei'
'Cao, Rong'

_publ_section_title
;
 Di-, tri-, tetranuclear clusters and polymeric cadmium compounds:
 Syntheses, structures and fluorescent properties with various linking
 fashions and high stability of orotates under the condition of strong
 bases
;
_journal_issue 8
_journal_name_full 'Journal of Solid State Chemistry'
_journal_page_first 1963
_journal_page_last 1971
_journal_paper_doi 10.1016/j.jssc.2011.05.031
_journal_volume 184
_journal_year 2011
_chemical_formula_sum 'C70 H68 Cd3 N14 O21'
_chemical_formula_weight 1778.58
_space_group_IT_number 2
_space_group_name_Hall '-P 1'
_space_group_name_H-M_alt 'P -1'
_symmetry_cell_setting triclinic
_symmetry_space_group_name_Hall '-P 1'
_symmetry_space_group_name_H-M 'P -1'
_atom_sites_solution_hydrogens geom
_atom_sites_solution_primary direct
_atom_sites_solution_secondary difmap
_audit_creation_method SHELXL-97
_cell_angle_alpha 64.025(2)
_cell_angle_beta 85.352(2)
_cell_angle_gamma 79.399(2)
_cell_formula_units_Z 2
_cell_length_a 15.448(3)
_cell_length_b 15.639(3)
_cell_length_c 16.641(3)
_cell_measurement_reflns_used 31400
_cell_measurement_temperature 293(2)
_cell_measurement_theta_max 27.53
_cell_measurement_theta_min 1.34
_cell_volume 3552.5(12)
_computing_cell_refinement 'SAINT (Bruker, 1999)'
_computing_data_collection 'SMART (Bruker, 1997)'
_computing_data_reduction SAINT
_computing_molecular_graphics 'SHELXTL-PLUS (Sheldrick, 1990)'
_computing_publication_material SHELXL-97
_computing_structure_refinement 'SHELXL-97 (Sheldrick, 1997)'
_computing_structure_solution 'SHELXS-97 (Sheldrick, 1990)'
_diffrn_ambient_temperature 293(2)
_diffrn_measured_fraction_theta_full 0.978
_diffrn_measured_fraction_theta_max 0.978
_diffrn_measurement_device_type 'CCD area detector'
_diffrn_measurement_method 'phi and omega scans'
_diffrn_radiation_monochromator graphite
_diffrn_radiation_source 'fine-focus sealed tube'
_diffrn_radiation_type MoK\a
_diffrn_radiation_wavelength 0.71073
_diffrn_reflns_av_R_equivalents 0.0491
_diffrn_reflns_av_sigmaI/netI 0.0950
_diffrn_reflns_limit_h_max 20
_diffrn_reflns_limit_h_min -17
_diffrn_reflns_limit_k_max 20
_diffrn_reflns_limit_k_min -20
_diffrn_reflns_limit_l_max 21
_diffrn_reflns_limit_l_min -21
_diffrn_reflns_number 31400
_diffrn_reflns_theta_full 27.53
_diffrn_reflns_theta_max 27.53
_diffrn_reflns_theta_min 1.34
_exptl_absorpt_coefficient_mu 0.976
_exptl_absorpt_correction_T_max 0.907
_exptl_absorpt_correction_T_min 0.829
_exptl_absorpt_correction_type multi-scan
_exptl_absorpt_process_details 'SADABS (Sheldrick, 1996)'
_exptl_crystal_colour yellow
_exptl_crystal_density_diffrn 1.663
_exptl_crystal_density_method 'not measured'
_exptl_crystal_description block
_exptl_crystal_F_000 1796
_exptl_crystal_size_max 0.20
_exptl_crystal_size_mid 0.16
_exptl_crystal_size_min 0.10
_refine_diff_density_max 1.191
_refine_diff_density_min -0.642
_refine_diff_density_rms 0.107
_refine_ls_extinction_method none
_refine_ls_goodness_of_fit_ref 0.952
_refine_ls_hydrogen_treatment constr
_refine_ls_matrix_type full
_refine_ls_number_parameters 973
_refine_ls_number_reflns 16028
_refine_ls_number_restraints 0
_refine_ls_restrained_S_all 0.952
_refine_ls_R_factor_all 0.1236
_refine_ls_R_factor_gt 0.0549
_refine_ls_shift/su_max 0.002
_refine_ls_shift/su_mean 0.000
_refine_ls_structure_factor_coef Fsqd
_refine_ls_weighting_details 'calc w=1/[\s^2^(Fo^2^)+(0.0941P)^2^+0.0000P] where P=(Fo^2^+2Fc^2^)/3'
_refine_ls_weighting_scheme calc
_refine_ls_wR_factor_gt 0.1399
_refine_ls_wR_factor_ref 0.1808
_reflns_number_gt 8632
_reflns_number_total 16028
_reflns_threshold_expression >2sigma(I)
_cod_data_source_file JSSC-2011-184-1963.cif
_cod_data_source_block 2
_cod_depositor_comments
;
The following automatic conversions were performed:

data item '_exptl_absorpt_correction_type' value 'Multi-scan' was
changed to 'multi-scan' in accordance with the built-in table derived
from the CIF Core dictionary named 'cif_core.dic' version 2.4.5 last
updated on 2014-11-21.

Automatic conversion script
Id: cif_fix_values 8369 2020-08-20 11:38:08Z andrius 
;
_cod_original_cell_volume 3552.7(10)
_cod_original_sg_symbol_Hall '-P 1  '
_cod_original_sg_symbol_H-M P-1
_cod_database_code 1563190

loop_
_symmetry_equiv_pos_as_xyz
'x, y, z'
'-x, -y, -z'

loop_
_atom_site_label
_atom_site_type_symbol
_atom_site_fract_x
_atom_site_fract_y
_atom_site_fract_z
_atom_site_U_iso_or_equiv
_atom_site_adp_type
_atom_site_occupancy
_atom_site_symmetry_multiplicity
_atom_site_calc_flag
_atom_site_refinement_flags
_atom_site_disorder_assembly
_atom_site_disorder_group
Cd1 Cd 1.06279(3) 0.39860(3) 0.30366(3) 0.04529(14) Uani 1 1 d . . .
C1 C 1.0584(5) 0.2708(5) 0.5255(5) 0.063(2) Uani 1 1 d . . .
H1A H 1.0394 0.2260 0.5112 0.076 Uiso 1 1 calc R . .
C2 C 1.0712(5) 0.2460(7) 0.6149(6) 0.075(2) Uani 1 1 d . . .
H2A H 1.0622 0.1861 0.6591 0.090 Uiso 1 1 calc R . .
C3 C 1.0978(5) 0.3129(7) 0.6363(5) 0.073(3) Uani 1 1 d . . .
H3A H 1.1066 0.2981 0.6959 0.088 Uiso 1 1 calc R . .
C4 C 1.1116(4) 0.4011(6) 0.5711(5) 0.060(2) Uani 1 1 d . . .
C5 C 1.0991(4) 0.4201(5) 0.4804(4) 0.0478(16) Uani 1 1 d . . .
C6 C 1.1383(5) 0.4782(8) 0.5865(6) 0.074(2) Uani 1 1 d . . .
H6A H 1.1465 0.4682 0.6450 0.089 Uiso 1 1 calc R . .
C7 C 1.1510(5) 0.5610(7) 0.5205(6) 0.073(2) Uani 1 1 d . . .
H7A H 1.1674 0.6077 0.5338 0.088 Uiso 1 1 calc R . .
C8 C 1.1406(4) 0.5808(5) 0.4302(5) 0.0532(18) Uani 1 1 d . . .
C9 C 1.1549(5) 0.6670(6) 0.3588(6) 0.069(2) Uani 1 1 d . . .
H9A H 1.1712 0.7152 0.3698 0.083 Uiso 1 1 calc R . .
C10 C 1.1452(5) 0.6810(6) 0.2744(6) 0.069(2) Uani 1 1 d . . .
H10A H 1.1556 0.7381 0.2267 0.082 Uiso 1 1 calc R . .
C11 C 1.1192(5) 0.6083(5) 0.2596(5) 0.0573(18) Uani 1 1 d . . .
H11A H 1.1112 0.6190 0.2009 0.069 Uiso 1 1 calc R . .
C12 C 1.1153(4) 0.5100(5) 0.4094(5) 0.0460(16) Uani 1 1 d . . .
C13 C 1.2520(5) 0.2495(5) 0.3948(5) 0.0579(18) Uani 1 1 d . . .
H13A H 1.2181 0.2276 0.4464 0.069 Uiso 1 1 calc R . .
C14 C 1.3419(6) 0.2145(6) 0.4017(6) 0.068(2) Uani 1 1 d . . .
H14A H 1.3668 0.1706 0.4566 0.082 Uiso 1 1 calc R . .
C15 C 1.3932(6) 0.2453(6) 0.3271(7) 0.073(2) Uani 1 1 d . . .
H15A H 1.4537 0.2238 0.3303 0.087 Uiso 1 1 calc R . .
C16 C 1.3520(5) 0.3108(5) 0.2447(6) 0.062(2) Uani 1 1 d . . .
C17 C 1.2619(4) 0.3420(4) 0.2445(5) 0.0464(16) Uani 1 1 d . . .
C18 C 1.4007(6) 0.3458(6) 0.1618(7) 0.075(2) Uani 1 1 d . . .
H18A H 1.4613 0.3260 0.1623 0.090 Uiso 1 1 calc R . .
C19 C 1.3611(6) 0.4047(7) 0.0862(7) 0.081(3) Uani 1 1 d . . .
H19A H 1.3941 0.4239 0.0338 0.097 Uiso 1 1 calc R . .
C20 C 1.2690(5) 0.4404(6) 0.0815(5) 0.062(2) Uani 1 1 d . . .
C21 C 1.2190(5) 0.4088(5) 0.1608(4) 0.0506(17) Uani 1 1 d . . .
C22 C 1.2226(7) 0.5051(7) 0.0028(5) 0.087(3) Uani 1 1 d . . .
H22A H 1.2529 0.5281 -0.0511 0.104 Uiso 1 1 calc R . .
C23 C 1.1352(6) 0.5346(7) 0.0040(5) 0.086(3) Uani 1 1 d . . .
H23A H 1.1047 0.5773 -0.0481 0.103 Uiso 1 1 calc R . .
C24 C 1.0916(5) 0.4984(6) 0.0870(5) 0.074(2) Uani 1 1 d . . .
H24A H 1.0310 0.5180 0.0876 0.088 Uiso 1 1 calc R . .
C25 C 0.9134(5) 0.2844(5) 0.3121(5) 0.0496(16) Uani 1 1 d . . .
C26 C 0.8735(4) 0.3909(4) 0.2603(4) 0.0413(14) Uani 1 1 d . . .
C27 C 0.7880(4) 0.4188(5) 0.2341(5) 0.0537(17) Uani 1 1 d . . .
H27A H 0.7508 0.3740 0.2468 0.064 Uiso 1 1 calc R . .
C28 C 0.7578(5) 0.5187(5) 0.1867(4) 0.0534(18) Uani 1 1 d . . .
C29 C 0.8966(5) 0.5510(5) 0.1998(4) 0.0451(16) Uani 1 1 d . . .
C30 C 0.8943(6) 0.7421(6) -0.0354(5) 0.079(3) Uani 1 1 d . . .
H30A H 0.9259 0.7090 0.0178 0.094 Uiso 1 1 calc R . .
C31 C 0.9418(6) 0.7670(7) -0.1165(7) 0.093(3) Uani 1 1 d . . .
H31A H 1.0026 0.7496 -0.1168 0.112 Uiso 1 1 calc R . .
C32 C 0.8952(7) 0.8177(6) -0.1949(6) 0.083(3) Uani 1 1 d . . .
H32A H 0.9247 0.8374 -0.2495 0.100 Uiso 1 1 calc R . .
C33 C 0.8051(6) 0.8392(5) -0.1925(5) 0.062(2) Uani 1 1 d . . .
C34 C 0.7638(5) 0.8100(5) -0.1087(5) 0.0564(19) Uani 1 1 d . . .
C35 C 0.7534(7) 0.8921(5) -0.2719(5) 0.074(2) Uani 1 1 d . . .
H35A H 0.7809 0.9133 -0.3275 0.088 Uiso 1 1 calc R . .
C36 C 0.6657(8) 0.9112(5) -0.2667(5) 0.080(3) Uani 1 1 d . . .
H36A H 0.6338 0.9475 -0.3194 0.096 Uiso 1 1 calc R . .
C37 C 0.6178(6) 0.8780(5) -0.1830(5) 0.066(2) Uani 1 1 d . . .
C38 C 0.5271(7) 0.8870(6) -0.1742(6) 0.080(3) Uani 1 1 d . . .
H38A H 0.4918 0.9195 -0.2249 0.096 Uiso 1 1 calc R . .
C39 C 0.4894(6) 0.8494(6) -0.0932(6) 0.076(2) Uani 1 1 d . . .
H39A H 0.4285 0.8544 -0.0880 0.091 Uiso 1 1 calc R . .
C40 C 0.5430(6) 0.8022(6) -0.0161(6) 0.070(2) Uani 1 1 d . . .
H40A H 0.5165 0.7769 0.0398 0.084 Uiso 1 1 calc R . .
C41 C 0.6683(5) 0.8284(4) -0.1032(4) 0.0529(18) Uani 1 1 d . . .
C42 C 0.5579(5) 0.9070(4) 0.3680(4) 0.0482(16) Uani 1 1 d . . .
C43 C 0.6092(4) 0.8726(4) 0.3012(4) 0.0418(14) Uani 1 1 d . . .
C44 C 0.6891(5) 0.8968(5) 0.2697(4) 0.0500(16) Uani 1 1 d . . .
H44A H 0.7147 0.9347 0.2880 0.060 Uiso 1 1 calc R . .
C45 C 0.7331(5) 0.8630(5) 0.2078(4) 0.0527(17) Uani 1 1 d . . .
C46 C 0.6112(4) 0.7874(4) 0.2163(4) 0.0428(15) Uani 1 1 d . . .
C47 C 0.4009(5) 0.9192(5) 0.1113(5) 0.064(2) Uani 1 1 d . . .
H47A H 0.4617 0.9034 0.1086 0.077 Uiso 1 1 calc R . .
C48 C 0.3543(6) 0.9705(6) 0.0320(5) 0.077(3) Uani 1 1 d . . .
H48A H 0.3836 0.9903 -0.0227 0.093 Uiso 1 1 calc R . .
C49 C 0.2640(6) 0.9916(5) 0.0354(5) 0.074(2) Uani 1 1 d . . .
H49A H 0.2317 1.0238 -0.0174 0.089 Uiso 1 1 calc R . .
C50 C 0.2200(5) 0.9648(5) 0.1181(5) 0.0575(19) Uani 1 1 d . . .
C51 C 0.2738(5) 0.9163(4) 0.1941(4) 0.0464(16) Uani 1 1 d . . .
C52 C 0.1274(5) 0.9881(5) 0.1266(6) 0.069(2) Uani 1 1 d . . .
H52A H 0.0928 1.0188 0.0753 0.083 Uiso 1 1 calc R . .
C53 C 0.0884(5) 0.9669(6) 0.2069(6) 0.068(2) Uani 1 1 d . . .
H53A H 0.0275 0.9809 0.2107 0.082 Uiso 1 1 calc R . .
C54 C 0.1407(4) 0.9229(5) 0.2861(5) 0.0547(18) Uani 1 1 d . . .
C55 C 0.2325(4) 0.8942(4) 0.2810(5) 0.0474(16) Uani 1 1 d . . .
C56 C 0.1059(5) 0.9074(5) 0.3710(6) 0.059(2) Uani 1 1 d . . .
H56A H 0.0460 0.9261 0.3772 0.071 Uiso 1 1 calc R . .
C57 C 0.1587(5) 0.8654(5) 0.4439(5) 0.062(2) Uani 1 1 d . . .
H57A H 0.1357 0.8560 0.5000 0.074 Uiso 1 1 calc R . .
C58 C 0.2475(5) 0.8368(5) 0.4333(5) 0.0553(18) Uani 1 1 d . . .
H58A H 0.2828 0.8066 0.4841 0.066 Uiso 1 1 calc R . .
C59 C 0.3863(5) 0.6441(5) 0.2531(5) 0.0603(19) Uani 1 1 d . . .
H59A H 0.3955 0.6945 0.1982 0.072 Uiso 1 1 calc R . .
C60 C 0.3594(5) 0.5628(6) 0.2542(7) 0.072(2) Uani 1 1 d . . .
H60A H 0.3512 0.5591 0.2012 0.086 Uiso 1 1 calc R . .
C61 C 0.3457(5) 0.4898(6) 0.3343(7) 0.074(2) Uani 1 1 d . . .
H61A H 0.3268 0.4358 0.3360 0.089 Uiso 1 1 calc R . .
C62 C 0.3595(4) 0.4941(5) 0.4137(6) 0.058(2) Uani 1 1 d . . .
C63 C 0.3857(4) 0.5785(4) 0.4064(5) 0.0473(16) Uani 1 1 d . . .
C64 C 0.3493(5) 0.4183(5) 0.5014(8) 0.083(3) Uani 1 1 d . . .
H64A H 0.3330 0.3618 0.5063 0.100 Uiso 1 1 calc R . .
C65 C 0.3625(5) 0.4266(6) 0.5762(7) 0.080(3) Uani 1 1 d . . .
H65A H 0.3533 0.3771 0.6317 0.096 Uiso 1 1 calc R . .
C66 C 0.3907(4) 0.5107(5) 0.5714(5) 0.057(2) Uani 1 1 d . . .
C67 C 0.4027(4) 0.5866(4) 0.4877(4) 0.0458(16) Uani 1 1 d . . .
C68 C 0.4077(5) 0.5205(6) 0.6467(5) 0.075(3) Uani 1 1 d . . .
H68A H 0.4016 0.4706 0.7029 0.090 Uiso 1 1 calc R . .
C69 C 0.4333(5) 0.6023(7) 0.6403(5) 0.074(2) Uani 1 1 d . . .
H69A H 0.4440 0.6094 0.6911 0.089 Uiso 1 1 calc R . .
C70 C 0.4433(5) 0.6761(5) 0.5536(5) 0.0581(19) Uani 1 1 d . . .
H70A H 0.4610 0.7320 0.5484 0.070 Uiso 1 1 calc R . .
O1 O 0.9907(3) 0.2659(3) 0.3412(3) 0.0545(12) Uani 1 1 d . . .
O2 O 0.8688(4) 0.2224(4) 0.3227(4) 0.0828(17) Uani 1 1 d . . .
O3 O 0.9480(3) 0.6095(3) 0.1826(3) 0.0640(13) Uani 1 1 d . . .
O4 O 0.6792(3) 0.5555(4) 0.1550(3) 0.0697(15) Uani 1 1 d . . .
O5 O 0.8082(3) 0.8854(4) 0.1744(3) 0.0673(14) Uani 1 1 d . . .
O6 O 0.5766(3) 0.7364(3) 0.1908(3) 0.0573(12) Uani 1 1 d . . .
O7 O 0.5925(4) 0.9594(4) 0.3889(4) 0.0829(18) Uani 1 1 d . . .
O8 O 0.4855(3) 0.8796(3) 0.3961(3) 0.0546(12) Uani 1 1 d . . .
O9 O 1.1061(7) 0.8265(10) 0.0237(7) 0.234(6) Uani 1 1 d . . .
O10 O 0.9587(5) 0.8000(4) 0.1216(5) 0.119(3) Uani 1 1 d . . .
O11 O 0.6032(5) 1.0738(6) 0.4699(5) 0.134(3) Uani 1 1 d . . .
O12 O 0.2739(14) 0.7291(14) 0.0479(13) 0.357(11) Uani 1 1 d . . .
O13 O 0.240(4) 0.791(4) -0.148(4) 1.21(8) Uani 1 1 d . . .
O14 O 0.4076(8) 0.6333(9) 0.0088(11) 0.271(8) Uani 1 1 d . . .
O15 O 0.3601(17) 0.703(4) -0.1486(14) 0.84(5) Uani 1 1 d . . .
O16 O 0.5408(9) 0.4920(13) 0.1282(7) 0.260(8) Uani 1 1 d . . .
O17 O 0.6824(6) 0.2073(6) 0.3200(7) 0.165(4) Uani 1 1 d . . .
O18 O 0.7951(5) -0.0438(6) 0.4542(7) 0.174(4) Uani 1 1 d . . .
O19 O 0.8952(5) 0.0462(6) 0.3122(6) 0.130(3) Uani 1 1 d . . .
O20 O 1.0520(5) 0.0729(4) 0.4548(5) 0.117(2) Uani 1 1 d . . .
O21 O 0.8541(6) 0.0525(6) 0.1524(6) 0.143(3) Uani 1 1 d . . .
N1 N 1.0713(4) 0.3538(4) 0.4588(4) 0.0513(14) Uani 1 1 d . . .
N2 N 1.1053(3) 0.5247(4) 0.3248(4) 0.0486(13) Uani 1 1 d . . .
N3 N 1.2121(4) 0.3115(4) 0.3199(4) 0.0491(13) Uani 1 1 d . . .
N4 N 1.1302(4) 0.4393(4) 0.1632(4) 0.0574(15) Uani 1 1 d . . .
N5 N 0.9290(3) 0.4537(4) 0.2441(3) 0.0429(12) Uani 1 1 d . . .
N6 N 0.8120(4) 0.5822(4) 0.1726(3) 0.0496(14) Uani 1 1 d . . .
N7 N 0.8091(4) 0.7625(4) -0.0307(4) 0.0597(16) Uani 1 1 d . . .
N8 N 0.6305(4) 0.7929(4) -0.0213(4) 0.0536(14) Uani 1 1 d . . .
N9 N 0.6935(3) 0.8077(4) 0.1835(3) 0.0454(13) Uani 1 1 d . . .
N10 N 0.5678(3) 0.8190(3) 0.2753(3) 0.0427(12) Uani 1 1 d . . .
N11 N 0.3626(4) 0.8916(4) 0.1911(4) 0.0487(13) Uani 1 1 d . . .
N12 N 0.2853(3) 0.8498(4) 0.3552(3) 0.0430(12) Uani 1 1 d . . .
N13 N 0.3990(3) 0.6524(4) 0.3265(4) 0.0499(13) Uani 1 1 d . . .
N14 N 0.4284(3) 0.6690(4) 0.4791(3) 0.0459(13) Uani 1 1 d . . .
Cd2 Cd 0.72244(3) 0.72279(3) 0.10243(3) 0.05171(16) Uani 1 1 d . . .
Cd3 Cd 0.43520(3) 0.79040(3) 0.33121(3) 0.04262(14) Uani 1 1 d . . .

loop_
_atom_site_aniso_label
_atom_site_aniso_U_11
_atom_site_aniso_U_22
_atom_site_aniso_U_33
_atom_site_aniso_U_23
_atom_site_aniso_U_13
_atom_site_aniso_U_12
Cd1 0.0477(3) 0.0469(3) 0.0380(3) -0.0142(2) -0.0027(2) -0.0094(2)
C1 0.063(5) 0.058(5) 0.055(5) -0.012(4) 0.004(4) -0.011(4)
C2 0.067(5) 0.083(6) 0.051(5) -0.010(5) 0.002(4) -0.003(5)
C3 0.061(5) 0.099(7) 0.033(4) -0.016(5) -0.001(4) 0.015(5)
C4 0.033(4) 0.088(6) 0.050(5) -0.031(4) -0.003(3) 0.013(4)
C5 0.033(3) 0.059(4) 0.044(4) -0.020(3) -0.003(3) 0.004(3)
C6 0.057(5) 0.123(8) 0.064(6) -0.064(6) -0.001(4) -0.004(5)
C7 0.056(5) 0.097(7) 0.088(7) -0.065(6) -0.002(5) 0.004(5)
C8 0.041(4) 0.057(4) 0.071(5) -0.040(4) -0.001(3) 0.003(3)
C9 0.060(5) 0.064(5) 0.096(7) -0.046(5) -0.010(5) -0.003(4)
C10 0.056(5) 0.055(5) 0.087(7) -0.021(4) 0.003(4) -0.018(4)
C11 0.066(5) 0.048(4) 0.051(4) -0.012(3) -0.007(4) -0.014(4)
C12 0.037(3) 0.051(4) 0.051(4) -0.026(3) -0.002(3) 0.002(3)
C13 0.067(5) 0.049(4) 0.052(5) -0.017(4) -0.006(4) -0.006(4)
C14 0.077(6) 0.059(5) 0.068(6) -0.030(4) -0.030(5) 0.008(4)
C15 0.062(5) 0.064(5) 0.108(8) -0.051(5) -0.023(5) 0.000(4)
C16 0.068(5) 0.058(5) 0.074(6) -0.041(4) -0.003(4) -0.011(4)
C17 0.053(4) 0.039(3) 0.051(4) -0.023(3) 0.007(3) -0.014(3)
C18 0.068(6) 0.078(6) 0.098(7) -0.054(6) 0.023(5) -0.026(5)
C19 0.089(7) 0.074(6) 0.084(7) -0.041(5) 0.028(5) -0.019(5)
C20 0.066(5) 0.068(5) 0.062(5) -0.038(4) 0.027(4) -0.024(4)
C21 0.064(5) 0.042(4) 0.045(4) -0.020(3) 0.001(3) -0.006(3)
C22 0.122(8) 0.098(7) 0.035(5) -0.027(5) 0.011(5) -0.011(6)
C23 0.094(7) 0.098(7) 0.044(5) -0.024(5) 0.004(5) 0.012(6)
C24 0.070(5) 0.088(6) 0.048(5) -0.025(4) -0.002(4) 0.012(4)
C25 0.055(4) 0.043(4) 0.054(4) -0.022(3) 0.001(3) -0.013(3)
C26 0.045(4) 0.046(4) 0.027(3) -0.013(3) 0.001(3) -0.003(3)
C27 0.039(4) 0.067(5) 0.056(4) -0.027(4) 0.003(3) -0.009(3)
C28 0.056(4) 0.065(5) 0.035(4) -0.023(3) -0.002(3) 0.006(4)
C29 0.057(4) 0.042(4) 0.031(3) -0.013(3) 0.003(3) -0.006(3)
C30 0.086(6) 0.071(5) 0.050(5) -0.010(4) 0.011(4) 0.010(5)
C31 0.087(6) 0.086(6) 0.079(7) -0.025(5) 0.030(5) 0.010(5)
C32 0.115(8) 0.069(5) 0.049(5) -0.016(4) 0.037(5) -0.017(5)
C33 0.106(7) 0.041(4) 0.042(4) -0.021(3) 0.007(4) -0.011(4)
C34 0.087(6) 0.040(4) 0.040(4) -0.017(3) 0.003(4) -0.004(4)
C35 0.133(8) 0.050(5) 0.040(5) -0.019(4) 0.010(5) -0.025(5)
C36 0.163(10) 0.043(4) 0.033(4) -0.011(3) -0.021(5) -0.018(5)
C37 0.111(7) 0.041(4) 0.049(5) -0.022(4) -0.010(5) -0.010(4)
C38 0.107(8) 0.057(5) 0.070(6) -0.023(5) -0.036(6) 0.006(5)
C39 0.070(5) 0.081(6) 0.081(7) -0.041(5) -0.022(5) 0.004(5)
C40 0.088(6) 0.063(5) 0.066(5) -0.036(4) -0.004(5) -0.003(4)
C41 0.087(5) 0.034(3) 0.036(4) -0.016(3) -0.003(4) -0.005(3)
C42 0.070(5) 0.038(3) 0.036(4) -0.014(3) -0.001(3) -0.009(3)
C43 0.053(4) 0.035(3) 0.031(3) -0.009(3) -0.003(3) -0.006(3)
C44 0.059(4) 0.052(4) 0.044(4) -0.020(3) -0.006(3) -0.019(3)
C45 0.052(4) 0.056(4) 0.038(4) -0.010(3) 0.000(3) -0.005(3)
C46 0.054(4) 0.036(3) 0.030(3) -0.009(3) 0.002(3) -0.002(3)
C47 0.079(5) 0.060(5) 0.047(5) -0.022(4) 0.014(4) -0.007(4)
C48 0.109(7) 0.069(5) 0.034(4) -0.011(4) -0.003(4) 0.004(5)
C49 0.105(7) 0.056(5) 0.049(5) -0.017(4) -0.021(5) 0.010(5)
C50 0.075(5) 0.044(4) 0.048(4) -0.019(3) -0.014(4) 0.007(4)
C51 0.062(4) 0.030(3) 0.045(4) -0.015(3) -0.003(3) -0.004(3)
C52 0.064(5) 0.060(5) 0.069(6) -0.016(4) -0.030(4) 0.009(4)
C53 0.059(5) 0.066(5) 0.070(6) -0.023(4) -0.015(4) 0.004(4)
C54 0.045(4) 0.043(4) 0.074(5) -0.026(4) 0.003(4) -0.004(3)
C55 0.060(4) 0.031(3) 0.051(4) -0.018(3) -0.003(3) -0.008(3)
C56 0.041(4) 0.055(4) 0.086(6) -0.037(4) 0.017(4) -0.006(3)
C57 0.066(5) 0.057(4) 0.062(5) -0.027(4) 0.011(4) -0.010(4)
C58 0.065(5) 0.050(4) 0.046(4) -0.020(3) 0.009(4) -0.005(3)
C59 0.075(5) 0.061(5) 0.052(5) -0.028(4) -0.009(4) -0.015(4)
C60 0.072(5) 0.072(6) 0.090(7) -0.052(5) -0.006(5) -0.009(4)
C61 0.059(5) 0.068(6) 0.115(8) -0.056(6) 0.002(5) -0.012(4)
C62 0.036(4) 0.046(4) 0.093(6) -0.031(4) 0.006(4) -0.004(3)
C63 0.036(3) 0.040(3) 0.055(4) -0.015(3) 0.008(3) 0.000(3)
C64 0.061(5) 0.040(4) 0.123(9) -0.019(5) 0.036(6) -0.006(4)
C65 0.061(5) 0.045(5) 0.087(7) 0.006(5) 0.026(5) 0.002(4)
C66 0.049(4) 0.049(4) 0.044(4) -0.003(3) 0.019(3) 0.009(3)
C67 0.034(3) 0.037(3) 0.049(4) -0.007(3) 0.006(3) 0.005(3)
C68 0.066(5) 0.068(5) 0.049(5) 0.001(4) 0.018(4) 0.009(4)
C69 0.063(5) 0.107(7) 0.040(4) -0.032(5) 0.001(4) 0.012(5)
C70 0.057(4) 0.064(5) 0.044(4) -0.020(4) 0.001(3) 0.002(4)
O1 0.051(3) 0.036(2) 0.063(3) -0.011(2) -0.008(2) -0.002(2)
O2 0.087(4) 0.051(3) 0.104(5) -0.019(3) -0.014(3) -0.025(3)
O3 0.075(3) 0.043(3) 0.061(3) -0.008(2) -0.006(3) -0.013(3)
O4 0.051(3) 0.092(4) 0.051(3) -0.023(3) -0.010(2) 0.008(3)
O5 0.055(3) 0.081(4) 0.058(3) -0.022(3) 0.004(3) -0.014(3)
O6 0.069(3) 0.060(3) 0.055(3) -0.036(3) 0.010(2) -0.015(2)
O7 0.111(5) 0.096(4) 0.085(4) -0.069(4) 0.026(3) -0.052(4)
O8 0.063(3) 0.064(3) 0.050(3) -0.036(3) 0.011(2) -0.015(2)
O9 0.178(10) 0.320(16) 0.152(10) -0.044(10) 0.042(8) -0.085(10)
O10 0.130(6) 0.068(4) 0.143(6) -0.040(4) 0.060(5) -0.024(4)
O11 0.181(8) 0.148(7) 0.139(7) -0.112(6) 0.087(6) -0.095(6)
O12 0.39(3) 0.36(2) 0.28(2) -0.127(18) -0.068(18) 0.062(19)
O13 1.32(13) 0.92(9) 0.89(11) -0.34(8) -0.09(9) 0.86(10)
O14 0.189(12) 0.192(12) 0.36(2) -0.046(13) 0.017(12) -0.070(10)
O15 0.41(3) 1.93(14) 0.23(2) -0.30(5) 0.06(2) -0.76(6)
O16 0.206(12) 0.53(2) 0.108(8) -0.131(12) 0.051(8) -0.240(14)
O17 0.136(7) 0.120(7) 0.189(9) -0.032(6) 0.041(6) -0.013(5)
O18 0.109(6) 0.105(6) 0.238(11) -0.006(7) 0.001(7) -0.031(5)
O19 0.124(6) 0.120(6) 0.164(8) -0.084(6) 0.006(5) -0.009(5)
O20 0.155(7) 0.067(4) 0.100(5) -0.022(4) -0.021(5) 0.026(4)
O21 0.165(8) 0.148(7) 0.140(7) -0.067(6) 0.040(6) -0.088(6)
N1 0.050(3) 0.054(3) 0.039(3) -0.009(3) -0.001(3) -0.010(3)
N2 0.050(3) 0.046(3) 0.046(3) -0.016(3) 0.001(3) -0.007(3)
N3 0.061(4) 0.044(3) 0.044(3) -0.020(3) -0.007(3) -0.006(3)
N4 0.068(4) 0.058(4) 0.040(3) -0.018(3) -0.005(3) -0.001(3)
N5 0.041(3) 0.039(3) 0.042(3) -0.013(2) -0.006(2) -0.002(2)
N6 0.055(4) 0.048(3) 0.038(3) -0.013(3) 0.001(3) -0.002(3)
N7 0.077(4) 0.050(3) 0.039(3) -0.017(3) 0.003(3) 0.010(3)
N8 0.065(4) 0.049(3) 0.048(4) -0.024(3) 0.001(3) -0.005(3)
N9 0.048(3) 0.047(3) 0.036(3) -0.016(3) 0.008(2) -0.004(3)
N10 0.057(3) 0.040(3) 0.033(3) -0.017(2) 0.006(2) -0.012(2)
N11 0.058(4) 0.044(3) 0.042(3) -0.018(3) 0.001(3) -0.005(3)
N12 0.044(3) 0.042(3) 0.043(3) -0.019(2) 0.003(2) -0.004(2)
N13 0.050(3) 0.049(3) 0.051(4) -0.021(3) 0.001(3) -0.012(3)
N14 0.042(3) 0.055(3) 0.032(3) -0.015(3) 0.001(2) 0.002(3)
Cd2 0.0675(3) 0.0474(3) 0.0340(3) -0.0162(2) 0.0013(2) 0.0013(2)
Cd3 0.0484(3) 0.0428(3) 0.0360(3) -0.0166(2) 0.0045(2) -0.0089(2)

loop_
_atom_type_symbol
_atom_type_description
_atom_type_scat_dispersion_real
_atom_type_scat_dispersion_imag
_atom_type_scat_source
C C 0.0033 0.0016 'International Tables Vol C Tables 4.2.6.8 and 6.1.1.4'
H H 0.0000 0.0000 'International Tables Vol C Tables 4.2.6.8 and 6.1.1.4'
N N 0.0061 0.0033 'International Tables Vol C Tables 4.2.6.8 and 6.1.1.4'
O O 0.0106 0.0060 'International Tables Vol C Tables 4.2.6.8 and 6.1.1.4'
Cd Cd -0.8075 1.2024 'International Tables Vol C Tables 4.2.6.8 and 6.1.1.4'

loop_
_geom_angle_atom_site_label_1
_geom_angle_atom_site_label_2
_geom_angle_atom_site_label_3
_geom_angle
_geom_angle_site_symmetry_1
_geom_angle_site_symmetry_3
N5 Cd1 N4 92.4(2) . .
N5 Cd1 O1 71.86(17) . .
N4 Cd1 O1 110.23(19) . .
N5 Cd1 N2 106.52(18) . .
N4 Cd1 N2 94.6(2) . .
O1 Cd1 N2 155.13(18) . .
N5 Cd1 N1 116.09(19) . .
N4 Cd1 N1 150.5(2) . .
O1 Cd1 N1 87.42(18) . .
N2 Cd1 N1 70.78(19) . .
N5 Cd1 N3 154.70(18) . .
N4 Cd1 N3 69.73(19) . .
O1 Cd1 N3 97.04(17) . .
N2 Cd1 N3 93.01(17) . .
N1 Cd1 N3 85.15(18) . .
N1 C1 C2 124.6(8) . .
N1 C1 H1A 117.7 . .
C2 C1 H1A 117.7 . .
C3 C2 C1 117.8(8) . .
C3 C2 H2A 121.1 . .
C1 C2 H2A 121.1 . .
C4 C3 C2 121.1(8) . .
C4 C3 H3A 119.4 . .
C2 C3 H3A 119.4 . .
C3 C4 C5 117.6(8) . .
C3 C4 C6 125.6(8) . .
C5 C4 C6 116.8(7) . .
N1 C5 C4 121.4(6) . .
N1 C5 C12 118.7(6) . .
C4 C5 C12 119.9(7) . .
C7 C6 C4 122.3(8) . .
C7 C6 H6A 118.9 . .
C4 C6 H6A 118.9 . .
C6 C7 C8 121.9(8) . .
C6 C7 H7A 119.0 . .
C8 C7 H7A 119.0 . .
C9 C8 C7 123.4(8) . .
C9 C8 C12 117.2(7) . .
C7 C8 C12 119.4(7) . .
C10 C9 C8 120.6(7) . .
C10 C9 H9A 119.7 . .
C8 C9 H9A 119.7 . .
C9 C10 C11 118.7(8) . .
C9 C10 H10A 120.7 . .
C11 C10 H10A 120.7 . .
N2 C11 C10 123.4(7) . .
N2 C11 H11A 118.3 . .
C10 C11 H11A 118.3 . .
N2 C12 C8 121.9(6) . .
N2 C12 C5 118.5(6) . .
C8 C12 C5 119.6(6) . .
N3 C13 C14 123.9(8) . .
N3 C13 H13A 118.0 . .
C14 C13 H13A 118.0 . .
C15 C14 C13 119.3(7) . .
C15 C14 H14A 120.3 . .
C13 C14 H14A 120.3 . .
C14 C15 C16 118.2(8) . .
C14 C15 H15A 120.9 . .
C16 C15 H15A 120.9 . .
C17 C16 C15 118.3(8) . .
C17 C16 C18 119.5(8) . .
C15 C16 C18 122.2(8) . .
N3 C17 C16 122.5(7) . .
N3 C17 C21 118.6(6) . .
C16 C17 C21 118.9(7) . .
C19 C18 C16 121.2(8) . .
C19 C18 H18A 119.4 . .
C16 C18 H18A 119.4 . .
C18 C19 C20 122.1(9) . .
C18 C19 H19A 119.0 . .
C20 C19 H19A 119.0 . .
C22 C20 C21 116.3(7) . .
C22 C20 C19 125.0(8) . .
C21 C20 C19 118.6(8) . .
N4 C21 C20 123.0(7) . .
N4 C21 C17 117.3(6) . .
C20 C21 C17 119.7(7) . .
C23 C22 C20 121.3(8) . .
C23 C22 H22A 119.3 . .
C20 C22 H22A 119.3 . .
C22 C23 C24 117.7(8) . .
C22 C23 H23A 121.1 . .
C24 C23 H23A 121.1 . .
N4 C24 C23 124.6(8) . .
N4 C24 H24A 117.7 . .
C23 C24 H24A 117.7 . .
O2 C25 O1 124.1(6) . .
O2 C25 C26 118.8(6) . .
O1 C25 C26 117.2(6) . .
N5 C26 C27 123.1(6) . .
N5 C26 C25 115.1(5) . .
C27 C26 C25 121.8(6) . .
C26 C27 C28 117.3(7) . .
C26 C27 H27A 121.4 . .
C28 C27 H27A 121.4 . .
O4 C28 N6 115.8(6) . .
O4 C28 C27 124.1(7) . .
N6 C28 C27 120.1(6) . .
O3 C29 N6 120.5(6) . .
O3 C29 N5 118.6(6) . .
N6 C29 N5 120.9(6) . .
N7 C30 C31 123.9(8) . .
N7 C30 H30A 118.1 . .
C31 C30 H30A 118.1 . .
C32 C31 C30 118.0(8) . .
C32 C31 H31A 121.0 . .
C30 C31 H31A 121.0 . .
C31 C32 C33 119.7(8) . .
C31 C32 H32A 120.2 . .
C33 C32 H32A 120.2 . .
C32 C33 C34 118.1(7) . .
C32 C33 C35 122.1(8) . .
C34 C33 C35 119.8(8) . .
N7 C34 C33 122.8(7) . .
N7 C34 C41 117.4(6) . .
C33 C34 C41 119.8(7) . .
C36 C35 C33 120.2(8) . .
C36 C35 H35A 119.9 . .
C33 C35 H35A 119.9 . .
C35 C36 C37 123.2(8) . .
C35 C36 H36A 118.4 . .
C37 C36 H36A 118.4 . .
C38 C37 C41 117.1(8) . .
C38 C37 C36 125.6(8) . .
C41 C37 C36 117.2(9) . .
C39 C38 C37 120.8(8) . .
C39 C38 H38A 119.6 . .
C37 C38 H38A 119.6 . .
C38 C39 C40 119.5(9) . .
C38 C39 H39A 120.2 . .
C40 C39 H39A 120.2 . .
N8 C40 C39 121.7(8) . .
N8 C40 H40A 119.1 . .
C39 C40 H40A 119.1 . .
N8 C41 C37 122.3(7) . .
N8 C41 C34 118.1(6) . .
C37 C41 C34 119.5(7) . .
O7 C42 O8 125.9(6) . .
O7 C42 C43 116.4(7) . .
O8 C42 C43 117.7(6) . .
C44 C43 N10 123.3(6) . .
C44 C43 C42 121.3(6) . .
N10 C43 C42 115.4(6) . .
C43 C44 C45 118.6(6) . .
C43 C44 H44A 120.7 . .
C45 C44 H44A 120.7 . .
O5 C45 N9 120.2(6) . .
O5 C45 C44 121.2(7) . .
N9 C45 C44 118.6(6) . .
O6 C46 N10 119.9(6) . .
O6 C46 N9 117.6(5) . .
N10 C46 N9 122.5(6) . .
N11 C47 C48 123.0(8) . .
N11 C47 H47A 118.5 . .
C48 C47 H47A 118.5 . .
C49 C48 C47 118.8(8) . .
C49 C48 H48A 120.6 . .
C47 C48 H48A 120.6 . .
C48 C49 C50 120.5(7) . .
C48 C49 H49A 119.7 . .
C50 C49 H49A 119.7 . .
C51 C50 C49 115.8(7) . .
C51 C50 C52 120.6(7) . .
C49 C50 C52 123.5(7) . .
N11 C51 C50 123.9(6) . .
N11 C51 C55 118.1(6) . .
C50 C51 C55 118.0(6) . .
C53 C52 C50 121.7(7) . .
C53 C52 H52A 119.1 . .
C50 C52 H52A 119.1 . .
C52 C53 C54 120.0(7) . .
C52 C53 H53A 120.0 . .
C54 C53 H53A 120.0 . .
C56 C54 C55 116.8(7) . .
C56 C54 C53 123.2(7) . .
C55 C54 C53 120.0(7) . .
N12 C55 C54 122.3(6) . .
N12 C55 C51 118.1(6) . .
C54 C55 C51 119.5(6) . .
C57 C56 C54 120.7(7) . .
C57 C56 H56A 119.6 . .
C54 C56 H56A 119.6 . .
C56 C57 C58 118.7(7) . .
C56 C57 H57A 120.6 . .
C58 C57 H57A 120.6 . .
N12 C58 C57 124.0(7) . .
N12 C58 H58A 118.0 . .
C57 C58 H58A 118.0 . .
N13 C59 C60 122.8(7) . .
N13 C59 H59A 118.6 . .
C60 C59 H59A 118.6 . .
C61 C60 C59 118.6(8) . .
C61 C60 H60A 120.7 . .
C59 C60 H60A 120.7 . .
C60 C61 C62 121.0(8) . .
C60 C61 H61A 119.5 . .
C62 C61 H61A 119.5 . .
C61 C62 C63 116.7(7) . .
C61 C62 C64 124.4(8) . .
C63 C62 C64 118.9(8) . .
N13 C63 C62 122.6(7) . .
N13 C63 C67 118.1(6) . .
C62 C63 C67 119.2(6) . .
C65 C64 C62 122.1(8) . .
C65 C64 H64A 119.0 . .
C62 C64 H64A 119.0 . .
C64 C65 C66 120.6(8) . .
C64 C65 H65A 119.7 . .
C66 C65 H65A 119.7 . .
C68 C66 C67 117.9(8) . .
C68 C66 C65 122.2(8) . .
C67 C66 C65 119.9(8) . .
N14 C67 C66 122.4(7) . .
N14 C67 C63 118.2(6) . .
C66 C67 C63 119.4(7) . .
C69 C68 C66 121.0(7) . .
C69 C68 H68A 119.5 . .
C66 C68 H68A 119.5 . .
C68 C69 C70 117.8(7) . .
C68 C69 H69A 121.1 . .
C70 C69 H69A 121.1 . .
N14 C70 C69 123.0(8) . .
N14 C70 H70A 118.5 . .
C69 C70 H70A 118.5 . .
C25 O1 Cd1 116.5(4) . .
C28 O4 Cd2 87.8(4) . .
C46 O6 Cd2 86.8(4) . .
C42 O8 Cd3 116.0(4) . .
C1 N1 C5 117.4(6) . .
C1 N1 Cd1 127.4(5) . .
C5 N1 Cd1 115.0(4) . .
C11 N2 C12 118.2(6) . .
C11 N2 Cd1 124.8(5) . .
C12 N2 Cd1 116.9(4) . .
C13 N3 C17 117.7(6) . .
C13 N3 Cd1 126.8(5) . .
C17 N3 Cd1 114.8(4) . .
C24 N4 C21 117.0(6) . .
C24 N4 Cd1 124.6(5) . .
C21 N4 Cd1 117.9(4) . .
C26 N5 C29 118.1(5) . .
C26 N5 Cd1 119.0(4) . .
C29 N5 Cd1 122.4(4) . .
C28 N6 C29 120.5(6) . .
C28 N6 Cd2 101.5(4) . .
C29 N6 Cd2 138.1(5) . .
C30 N7 C34 117.5(7) . .
C30 N7 Cd2 126.6(5) . .
C34 N7 Cd2 115.9(5) . .
C40 N8 C41 118.6(7) . .
C40 N8 Cd2 123.7(5) . .
C41 N8 Cd2 117.7(5) . .
C45 N9 C46 120.1(5) . .
C45 N9 Cd2 139.2(4) . .
C46 N9 Cd2 100.7(4) . .
C43 N10 C46 117.0(5) . .
C43 N10 Cd3 118.1(4) . .
C46 N10 Cd3 124.9(4) . .
C47 N11 C51 117.8(6) . .
C47 N11 Cd3 125.5(5) . .
C51 N11 Cd3 116.5(4) . .
C58 N12 C55 117.4(6) . .
C58 N12 Cd3 126.6(4) . .
C55 N12 Cd3 115.8(4) . .
C59 N13 C63 118.3(6) . .
C59 N13 Cd3 125.2(5) . .
C63 N13 Cd3 116.4(4) . .
C70 N14 C67 117.9(6) . .
C70 N14 Cd3 126.0(5) . .
C67 N14 Cd3 116.0(4) . .
N6 Cd2 N9 112.94(19) . .
N6 Cd2 N8 136.22(19) . .
N9 Cd2 N8 109.68(18) . .
N6 Cd2 N7 91.67(19) . .
N9 Cd2 N7 126.4(2) . .
N8 Cd2 N7 70.4(2) . .
N6 Cd2 O4 54.85(19) . .
N9 Cd2 O4 122.34(17) . .
N8 Cd2 O4 93.68(18) . .
N7 Cd2 O4 110.88(18) . .
N6 Cd2 O6 112.69(18) . .
N9 Cd2 O6 54.76(17) . .
N8 Cd2 O6 84.17(18) . .
N7 Cd2 O6 153.41(18) . .
O4 Cd2 O6 77.53(15) . .
N10 Cd3 O8 72.60(17) . .
N10 Cd3 N13 112.48(18) . .
O8 Cd3 N13 156.35(18) . .
N10 Cd3 N14 117.22(18) . .
O8 Cd3 N14 86.10(18) . .
N13 Cd3 N14 70.94(19) . .
N10 Cd3 N11 93.46(19) . .
O8 Cd3 N11 112.48(17) . .
N13 Cd3 N11 90.64(19) . .
N14 Cd3 N11 148.24(19) . .
N10 Cd3 N12 149.63(17) . .
O8 Cd3 N12 90.28(17) . .
N13 Cd3 N12 93.35(18) . .
N14 Cd3 N12 85.40(17) . .
N11 Cd3 N12 69.65(18) . .

loop_
_geom_bond_atom_site_label_1
_geom_bond_atom_site_label_2
_geom_bond_distance
_geom_bond_site_symmetry_2
Cd1 N5 2.219(5) .
Cd1 N4 2.346(6) .
Cd1 O1 2.353(5) .
Cd1 N2 2.360(5) .
Cd1 N1 2.369(5) .
Cd1 N3 2.423(5) .
C1 N1 1.324(9) .
C1 C2 1.385(11) .
C1 H1A 0.9300 .
C2 C3 1.377(12) .
C2 H2A 0.9300 .
C3 C4 1.373(11) .
C3 H3A 0.9300 .
C4 C5 1.426(9) .
C4 C6 1.471(11) .
C5 N1 1.380(9) .
C5 C12 1.436(9) .
C6 C7 1.317(12) .
C6 H6A 0.9300 .
C7 C8 1.412(11) .
C7 H7A 0.9300 .
C8 C9 1.393(11) .
C8 C12 1.419(9) .
C9 C10 1.339(11) .
C9 H9A 0.9300 .
C10 C11 1.394(10) .
C10 H10A 0.9300 .
C11 N2 1.325(8) .
C11 H11A 0.9300 .
C12 N2 1.342(8) .
C13 N3 1.311(8) .
C13 C14 1.390(10) .
C13 H13A 0.9300 .
C14 C15 1.363(12) .
C14 H14A 0.9300 .
C15 C16 1.417(11) .
C15 H15A 0.9300 .
C16 C17 1.387(10) .
C16 C18 1.445(11) .
C17 N3 1.360(8) .
C17 C21 1.445(9) .
C18 C19 1.307(12) .
C18 H18A 0.9300 .
C19 C20 1.425(11) .
C19 H19A 0.9300 .
C20 C22 1.406(11) .
C20 C21 1.409(9) .
C21 N4 1.370(9) .
C22 C23 1.345(12) .
C22 H22A 0.9300 .
C23 C24 1.409(11) .
C23 H23A 0.9300 .
C24 N4 1.309(9) .
C24 H24A 0.9300 .
C25 O2 1.233(8) .
C25 O1 1.262(8) .
C25 C26 1.532(9) .
C26 N5 1.347(8) .
C26 C27 1.356(8) .
C27 C28 1.412(9) .
C27 H27A 0.9300 .
C28 O4 1.290(8) .
C28 N6 1.346(9) .
C29 O3 1.244(7) .
C29 N6 1.350(8) .
C29 N5 1.381(7) .
C30 N7 1.301(10) .
C30 C31 1.412(11) .
C30 H30A 0.9300 .
C31 C32 1.372(12) .
C31 H31A 0.9300 .
C32 C33 1.373(12) .
C32 H32A 0.9300 .
C33 C34 1.402(10) .
C33 C35 1.428(11) .
C34 N7 1.355(9) .
C34 C41 1.453(10) .
C35 C36 1.338(12) .
C35 H35A 0.9300 .
C36 C37 1.448(12) .
C36 H36A 0.9300 .
C37 C38 1.385(12) .
C37 C41 1.420(10) .
C38 C39 1.344(12) .
C38 H38A 0.9300 .
C39 C40 1.412(11) .
C39 H39A 0.9300 .
C40 N8 1.333(10) .
C40 H40A 0.9300 .
C41 N8 1.354(8) .
C42 O7 1.233(8) .
C42 O8 1.253(8) .
C42 C43 1.542(9) .
C43 C44 1.354(9) .
C43 N10 1.361(8) .
C44 C45 1.427(9) .
C44 H44A 0.9300 .
C45 O5 1.286(8) .
C45 N9 1.352(9) .
C46 O6 1.263(8) .
C46 N10 1.362(7) .
C46 N9 1.377(8) .
C47 N11 1.328(8) .
C47 C48 1.385(10) .
C47 H47A 0.9300 .
C48 C49 1.376(12) .
C48 H48A 0.9300 .
C49 C50 1.407(11) .
C49 H49A 0.9300 .
C50 C51 1.401(9) .
C50 C52 1.422(11) .
C51 N11 1.358(8) .
C51 C55 1.454(9) .
C52 C53 1.346(11) .
C52 H52A 0.9300 .
C53 C54 1.428(10) .
C53 H53A 0.9300 .
C54 C56 1.402(10) .
C54 C55 1.414(9) .
C55 N12 1.370(8) .
C56 C57 1.354(10) .
C56 H56A 0.9300 .
C57 C58 1.385(10) .
C57 H57A 0.9300 .
C58 N12 1.328(8) .
C58 H58A 0.9300 .
C59 N13 1.316(8) .
C59 C60 1.400(10) .
C59 H59A 0.9300 .
C60 C61 1.355(11) .
C60 H60A 0.9300 .
C61 C62 1.388(11) .
C61 H61A 0.9300 .
C62 C63 1.403(9) .
C62 C64 1.441(12) .
C63 N13 1.358(8) .
C63 C67 1.460(10) .
C64 C65 1.342(13) .
C64 H64A 0.9300 .
C65 C66 1.429(12) .
C65 H65A 0.9300 .
C66 C68 1.379(11) .
C66 C67 1.405(9) .
C67 N14 1.363(8) .
C68 C69 1.366(12) .
C68 H68A 0.9300 .
C69 C70 1.416(10) .
C69 H69A 0.9300 .
C70 N14 1.333(8) .
C70 H70A 0.9300 .
O4 Cd2 2.569(6) .
O6 Cd2 2.617(5) .
O8 Cd3 2.360(4) .
N6 Cd2 2.237(5) .
N7 Cd2 2.388(6) .
N8 Cd2 2.320(6) .
N9 Cd2 2.244(5) .
N10 Cd3 2.219(5) .
N11 Cd3 2.395(5) .
N12 Cd3 2.402(5) .
N13 Cd3 2.362(5) .
N14 Cd3 2.369(5) .
